data_9016669
loop_
_publ_author_name
'Sanchez, M.'
'Garcia-Romero E'
'Suarez, M.'
'Silva, I.'
'Fuentes-Montero L'
'Martinez-Criado G'

_publ_section_title
;
 Variability in sepiolite: Diffraction studies
 Note: Sample GRA25
 Note: T = 25 C
;
_journal_name_full 'American Mineralogist'
_journal_page_first 1443
_journal_page_last 1454
_journal_paper_doi 10.2138/am.2011.3761
_journal_volume 96
_journal_year 2011
_chemical_compound_source 'Grant County, New Mexico, USA'
_chemical_formula_sum 'H12 Mg3.864 O22 Si6'
_chemical_name_mineral Sepiolite
_space_group_IT_number 52
_symmetry_space_group_name_Hall '-P 2ab 2n'
_symmetry_space_group_name_H-M 'P n c n'
_cell_angle_alpha 90
_cell_angle_beta 90
_cell_angle_gamma 90
_cell_formula_units_Z 4
_cell_length_a 13.3638
_cell_length_b 27.0034
_cell_length_c 5.2716
_cell_volume 1902.352
_database_code_amcsd 0018532
_exptl_crystal_density_diffrn 2.187
_cod_original_formula_sum 'Si6 Mg3.864 O22 H12'
_cod_database_code 9016669

loop_
_space_group_symop_operation_xyz
x,y,z
1/2-x,1/2+y,1/2+z
1/2+x,1/2-y,1/2-z
1/2+x,1/2+y,-z
1/2-x,1/2-y,z
x,-y,1/2+z
-x,y,1/2-z
-x,-y,-z

loop_
_atom_site_label
_atom_site_fract_x
_atom_site_fract_y
_atom_site_fract_z
_atom_site_occupancy
_atom_site_U_iso_or_equiv
_atom_site_type_symbol
_atom_site_attached_hydrogens
Si1 0.20050 0.02750 0.58200 1.00000 0.01482 Si 0
Si2 0.20950 0.14130 0.57700 1.00000 0.01482 Si 0
Si3 0.20610 0.19600 0.07700 1.00000 0.01482 Si 0
Mg1 0.00000 0.02460 0.25000 0.96600 0.02039 Mg 0
Mg2 0.00000 0.09140 0.75000 0.96600 0.02039 Mg 0
Mg3 0.00000 0.14490 0.25000 0.96600 0.02039 Mg 0
Mg4 0.00000 0.20330 0.75000 0.96600 0.02039 Mg 0
O9 0.25000 0.25000 0.08300 1.00000 0.01026 O 0
O1 0.08200 0.02170 0.58700 1.00000 0.01026 O 0
O3 0.06600 0.14010 0.58100 1.00000 0.01026 O 0
O4 0.09470 0.19810 0.05900 1.00000 0.01026 O 0
O5 0.26450 0.00470 0.35700 1.00000 0.01026 O 0
O6 0.24980 0.08210 0.59500 1.00000 0.01026 O 0
O7 0.26390 0.16150 0.30600 1.00000 0.01026 O 0
O8 0.29940 0.16400 0.76900 1.00000 0.01026 O 0
O-H2 0.08790 0.08330 0.07700 1.00000 0.01026 O 1
Wat10 0.07120 0.26190 0.53600 1.00000 0.01026 O 2
Wat1 0.06350 0.42100 0.06300 0.75000 0.06295 O 2
Wat2 0.00000 0.63890 0.25000 0.75000 0.06295 O 2
Wat3 0.00000 0.47930 0.25000 0.75000 0.06295 O 2

loop_
_cod_changelog_entry_id
_cod_changelog_entry_author
_cod_changelog_entry_date
_cod_changelog_entry_text
1
;cod-tools version 3.8.0
Id: cif_guess_AMCSD_atom_types 9574 2023-05-10 09:00:05Z saulius
;
2023-05-10T18:57:15+03:00
;Derived atom types and hydrogen counts
from atom names that follow the AMCSD naming convention
(Wat == water, O-H == hydroxyl).
;

loop_
_cod_related_entry_id
_cod_related_entry_database
_cod_related_entry_code
1 AMCSD 0018532
